data_7057379
loop_
_publ_author_name
'Gamekkanda, Janaka C.'
'Sinha, Abhijeet S.'
'Desper, John'
'\/Dakovi\'c, Marijana'
'Aaker\"oy, Christer B.'

_publ_section_title
;
 Competition between hydrogen bonds and halogen bonds: a structural study
;
_journal_issue 13
_journal_name_full 'New Journal of Chemistry'
_journal_page_first 10539
_journal_paper_doi 10.1039/C8NJ00537K
_journal_volume 42
_journal_year 2018
_chemical_formula_moiety 'C12 H12 N2, C10 H12 O2'
_chemical_formula_sum 'C22 H24 N2 O2'
_chemical_formula_weight 348.43
_space_group_crystal_system monoclinic
_space_group_IT_number 14
_space_group_name_Hall '-P 2yn'
_space_group_name_H-M_alt 'P 1 21/n 1'
_symmetry_space_group_name_Hall '-P 2yn'
_symmetry_space_group_name_H-M 'P 1 21/n 1'
_atom_sites_solution_hydrogens mixed
_atom_sites_solution_primary direct
_atom_sites_solution_secondary difmap
_audit_update_record
;
2018-01-29 deposited with the CCDC.
2018-04-16 downloaded from the CCDC.
;
_cell_angle_alpha 90
_cell_angle_beta 114.559(2)
_cell_angle_gamma 90
_cell_formula_units_Z 2
_cell_length_a 11.5202(15)
_cell_length_b 7.7849(10)
_cell_length_c 11.8577(16)
_cell_measurement_reflns_used 3358
_cell_measurement_temperature 228.(2)
_cell_measurement_theta_max 28.07
_cell_measurement_theta_min 3.23
_cell_volume 967.2(2)
_computing_cell_refinement 'Bruker SAINT'
_computing_data_collection 'Bruker SMART'
_computing_data_reduction 'Bruker SAINT'
_computing_molecular_graphics 'Bruker SHELXTL'
_computing_publication_material 'Bruker SHELXTL'
_computing_structure_refinement 'SHELXL-2014/7 (Sheldrick, 2014)'
_computing_structure_solution 'SHELXS-97 (Sheldrick 2008)'
_diffrn_ambient_temperature 228.(2)
_diffrn_measured_fraction_theta_full 0.998
_diffrn_measured_fraction_theta_max 0.998
_diffrn_measurement_device_type 'Bruker SMART APEX CCD'
_diffrn_measurement_method '\f and \w scans'
_diffrn_radiation_monochromator Graphite
_diffrn_radiation_source 'Fine-focus sealed tube'
_diffrn_radiation_type Mok\a
_diffrn_radiation_wavelength 0.71073
_diffrn_reflns_av_R_equivalents 0.0407
_diffrn_reflns_av_unetI/netI 0.0342
_diffrn_reflns_limit_h_max 15
_diffrn_reflns_limit_h_min -15
_diffrn_reflns_limit_k_max 10
_diffrn_reflns_limit_k_min -10
_diffrn_reflns_limit_l_max 15
_diffrn_reflns_limit_l_min -15
_diffrn_reflns_number 9913
_diffrn_reflns_theta_full 28.28
_diffrn_reflns_theta_max 28.28
_diffrn_reflns_theta_min 3.23
_exptl_absorpt_coefficient_mu 0.077
_exptl_absorpt_correction_T_max 0.99
_exptl_absorpt_correction_T_min 0.97
_exptl_absorpt_correction_type multi-scan
_exptl_absorpt_process_details SADABS
_exptl_crystal_colour Colourless
_exptl_crystal_density_diffrn 1.196
_exptl_crystal_density_method 'not measured'
_exptl_crystal_description Irregular
_exptl_crystal_F_000 372
_exptl_crystal_size_max 0.380
_exptl_crystal_size_mid 0.280
_exptl_crystal_size_min 0.160
_refine_diff_density_max 0.313
_refine_diff_density_min -0.280
_refine_ls_extinction_method none
_refine_ls_goodness_of_fit_ref 1.039
_refine_ls_hydrogen_treatment mixed
_refine_ls_matrix_type full
_refine_ls_number_parameters 122
_refine_ls_number_reflns 2395
_refine_ls_number_restraints 0
_refine_ls_restrained_S_all 1.039
_refine_ls_R_factor_all 0.0605
_refine_ls_R_factor_gt 0.0457
_refine_ls_shift/su_max 0.000
_refine_ls_shift/su_mean 0.000
_refine_ls_structure_factor_coef Fsqd
_refine_ls_weighting_details 'w=1/[\s^2^(Fo^2^)+(0.0474P)^2^+0.2847P] where P=(Fo^2^+2Fc^2^)/3'
_refine_ls_weighting_scheme calc
_refine_ls_wR_factor_gt 0.1096
_refine_ls_wR_factor_ref 0.1210
_reflns_number_gt 1878
_reflns_number_total 2395
_reflns_threshold_expression 'I > 2\s(I)'
_cod_data_source_file c8nj00537k2.cif
_cod_data_source_block D3A5
_cod_depositor_comments 'Adding full bibliography for 7057378--7057386.cif.'
_cod_database_code 7057379

loop_
_space_group_symop_operation_xyz
'x, y, z'
'-x+1/2, y+1/2, -z+1/2'
'-x, -y, -z'
'x-1/2, -y-1/2, z-1/2'

loop_
_atom_site_type_symbol
_atom_site_label
_atom_site_fract_x
_atom_site_fract_y
_atom_site_fract_z
_atom_site_U_iso_or_equiv
_atom_site_adp_type
_atom_site_calc_flag
_atom_site_refinement_flags_adp
_atom_site_refinement_flags_posn
_atom_site_occupancy
C C1 0.43914(12) 0.77159(16) 0.50891(12) 0.0337(3) Uani d . . 1
C C2 0.38734(13) 0.71513(17) 0.58890(13) 0.0372(3) Uani d . . 1
H H2 0.4081 0.7707 0.6652 0.045 Uiso calc U R 1
C C3 0.30485(13) 0.57643(18) 0.55573(14) 0.0396(3) Uani d . . 1
H H3 0.2714 0.5394 0.6116 0.048 Uiso calc U R 1
N N4 0.27034(11) 0.49259(15) 0.44883(11) 0.0405(3) Uani d . . 1
C C5 0.32048(14) 0.54729(18) 0.37218(13) 0.0419(3) Uani d . . 1
H H5 0.2975 0.4897 0.2963 0.05 Uiso calc U R 1
C C6 0.40433(13) 0.68382(18) 0.39785(13) 0.0396(3) Uani d . . 1
H H6 0.4374 0.7168 0.3407 0.048 Uiso calc U R 1
C C7 0.52951(13) 0.92226(18) 0.54145(14) 0.0412(3) Uani d . . 1
H H7A 0.6074 0.8884 0.533 0.049 Uiso calc U R 1
H H7B 0.5533 0.9543 0.6282 0.049 Uiso calc U R 1
C C8 0.07678(12) 0.13624(18) 0.47256(11) 0.0354(3) Uani d . . 1
C C9 0.05512(13) -0.0415(2) 0.41255(12) 0.0394(3) Uani d . . 1
H H9A -0.0191 -0.0371 0.3324 0.047 Uiso calc U R 1
H H9B 0.1296 -0.073 0.3971 0.047 Uiso calc U R 1
C C10 0.03325(12) -0.17855(18) 0.49249(13) 0.0393(3) Uani d . . 1
H H10A 0.1115 -0.1927 0.5684 0.047 Uiso calc U R 1
H H10B 0.0155 -0.2881 0.4478 0.047 Uiso calc U R 1
C C11 0.20012(12) 0.14111(18) 0.58426(12) 0.0355(3) Uani d . . 1
C C12 0.29834(13) 0.14640(19) 0.67239(13) 0.0410(3) Uani d . . 1
H H12 0.3766 0.1506 0.7426 0.049 Uiso calc U R 1
H H13 0.146(2) 0.330(3) 0.412(2) 0.081(6) Uiso d . . 1
O O13 0.07775(11) 0.25676(17) 0.38224(10) 0.0639(4) Uani d . . 1

loop_
_atom_site_aniso_label
_atom_site_aniso_U_11
_atom_site_aniso_U_22
_atom_site_aniso_U_33
_atom_site_aniso_U_12
_atom_site_aniso_U_13
_atom_site_aniso_U_23
C1 0.0280(6) 0.0284(6) 0.0402(7) -0.0004(5) 0.0097(5) 0.0080(5)
C2 0.0408(7) 0.0310(6) 0.0392(7) 0.0004(5) 0.0159(6) 0.0037(5)
C3 0.0381(7) 0.0356(7) 0.0490(8) -0.0012(6) 0.0220(6) 0.0082(6)
N4 0.0340(6) 0.0357(6) 0.0474(7) -0.0071(5) 0.0124(5) 0.0056(5)
C5 0.0444(8) 0.0385(7) 0.0378(7) -0.0055(6) 0.0122(6) 0.0003(6)
C6 0.0394(7) 0.0397(7) 0.0421(7) -0.0047(6) 0.0195(6) 0.0061(6)
C7 0.0335(7) 0.0347(7) 0.0477(8) -0.0067(5) 0.0093(6) 0.0080(6)
C8 0.0280(6) 0.0428(7) 0.0269(6) -0.0119(5) 0.0030(5) 0.0066(5)
C9 0.0292(6) 0.0578(9) 0.0301(6) -0.0085(6) 0.0112(5) -0.0076(6)
C10 0.0309(7) 0.0348(7) 0.0427(7) -0.0034(5) 0.0059(6) -0.0051(6)
C11 0.0312(6) 0.0397(7) 0.0319(6) -0.0097(5) 0.0093(5) 0.0027(5)
C12 0.0327(7) 0.0486(8) 0.0327(7) -0.0065(6) 0.0047(5) -0.0011(6)
O13 0.0459(6) 0.0815(9) 0.0404(6) -0.0338(6) -0.0058(5) 0.0268(6)

loop_
_atom_type_symbol
_atom_type_description
_atom_type_scat_dispersion_real
_atom_type_scat_dispersion_imag
_atom_type_scat_source
C C 0.0033 0.0016 'International Tables Vol C Tables 4.2.6.8 and 6.1.1.4'
H H 0.0000 0.0000 'International Tables Vol C Tables 4.2.6.8 and 6.1.1.4'
N N 0.0061 0.0033 'International Tables Vol C Tables 4.2.6.8 and 6.1.1.4'
O O 0.0106 0.0060 'International Tables Vol C Tables 4.2.6.8 and 6.1.1.4'

loop_
_geom_angle_atom_site_label_1
_geom_angle_atom_site_label_2
_geom_angle_atom_site_label_3
_geom_angle_site_symmetry_1
_geom_angle_site_symmetry_3
_geom_angle
C2 C1 C6 . . 117.19(12)
C2 C1 C7 . . 121.30(13)
C6 C1 C7 . . 121.50(12)
C3 C2 C1 . . 119.57(13)
C3 C2 H2 . . 120.2
C1 C2 H2 . . 120.2
N4 C3 C2 . . 123.48(13)
N4 C3 H3 . . 118.3
C2 C3 H3 . . 118.3
C3 N4 C5 . . 116.74(12)
N4 C5 C6 . . 123.82(13)
N4 C5 H5 . . 118.1
C6 C5 H5 . . 118.1
C5 C6 C1 . . 119.19(13)
C5 C6 H6 . . 120.4
C1 C6 H6 . . 120.4
C1 C7 C7 . 3_676 112.08(14)
C1 C7 H7A . . 109.2
C7 C7 H7A 3_676 . 109.2
C1 C7 H7B . . 109.2
C7 C7 H7B 3_676 . 109.2
H7A C7 H7B . . 107.9
O13 C8 C11 . . 110.43(10)
O13 C8 C10 . 3_556 109.19(12)
C11 C8 C10 . 3_556 110.31(11)
O13 C8 C9 . . 107.25(11)
C11 C8 C9 . . 110.39(12)
C10 C8 C9 3_556 . 109.21(10)
C10 C9 C8 . . 112.53(11)
C10 C9 H9A . . 109.1
C8 C9 H9A . . 109.1
C10 C9 H9B . . 109.1
C8 C9 H9B . . 109.1
H9A C9 H9B . . 107.8
C9 C10 C8 . 3_556 113.02(11)
C9 C10 H10A . . 109.0
C8 C10 H10A 3_556 . 109.0
C9 C10 H10B . . 109.0
C8 C10 H10B 3_556 . 109.0
H10A C10 H10B . . 107.8
C12 C11 C8 . . 179.32(15)
C11 C12 H12 . . 180.0
C8 O13 H13 . . 113.0(13)

loop_
_geom_bond_atom_site_label_1
_geom_bond_atom_site_label_2
_geom_bond_site_symmetry_2
_geom_bond_distance
C1 C2 . 1.3854(19)
C1 C6 . 1.387(2)
C1 C7 . 1.5082(18)
C2 C3 . 1.3831(19)
C2 H2 . 0.94
C3 N4 . 1.3310(19)
C3 H3 . 0.94
N4 C5 . 1.3333(18)
C5 C6 . 1.382(2)
C5 H5 . 0.94
C6 H6 . 0.94
C7 C7 3_676 1.529(3)
C7 H7A . 0.98
C7 H7B . 0.98
C8 O13 . 1.4274(15)
C8 C11 . 1.4867(17)
C8 C10 3_556 1.524(2)
C8 C9 . 1.529(2)
C9 C10 . 1.516(2)
C9 H9A . 0.98
C9 H9B . 0.98
C10 C8 3_556 1.524(2)
C10 H10A . 0.98
C10 H10B . 0.98
C11 C12 . 1.1795(18)
C12 H12 . 0.94
O13 H13 . 0.92(2)

loop_
_geom_hbond_atom_site_label_D
_geom_hbond_atom_site_label_H
_geom_hbond_atom_site_label_A
_geom_hbond_distance_DH
_geom_hbond_distance_HA
_geom_hbond_distance_DA
_geom_hbond_angle_DHA
O13 H13 N4 0.92(2) 1.82(2) 2.7314(16) 171.(2)

loop_
_geom_torsion_atom_site_label_1
_geom_torsion_atom_site_label_2
_geom_torsion_atom_site_label_3
_geom_torsion_atom_site_label_4
_geom_torsion_site_symmetry_1
_geom_torsion_site_symmetry_4
_geom_torsion
C6 C1 C2 C3 . . 0.06(19)
C7 C1 C2 C3 . . -179.98(12)
C1 C2 C3 N4 . . -0.6(2)
C2 C3 N4 C5 . . 0.6(2)
C3 N4 C5 C6 . . -0.1(2)
N4 C5 C6 C1 . . -0.4(2)
C2 C1 C6 C5 . . 0.4(2)
C7 C1 C6 C5 . . -179.56(13)
C2 C1 C7 C7 . 3_676 -111.72(18)
C6 C1 C7 C7 . 3_676 68.2(2)
O13 C8 C9 C10 . . -171.84(11)
C11 C8 C9 C10 . . 67.81(14)
C10 C8 C9 C10 3_556 . -53.64(15)
C8 C9 C10 C8 . 3_556 55.71(15)
